data_7101057
loop_
_publ_author_name
'Varinder Aggarwal'
'Christoforos G. Kokotos'

_publ_section_title
;
Hemi-aminals as substrates for sulfur ylides: Direct
asymmetric syntheses of functionalised pyrrolidines and piperidines
;
_journal_name_full 'Chemical Communications'
_journal_paper_doi 10.1039/b602226j
_journal_year 2006
_chemical_formula_moiety 'C18 H21 N O3 S'
_chemical_formula_sum 'C18 H21 N O3 S'
_chemical_formula_weight 331.42
_space_group_IT_number 14
_symmetry_cell_setting monoclinic
_symmetry_space_group_name_Hall '-P 2yn'
_symmetry_space_group_name_H-M 'P 1 21/n 1'
_cell_angle_alpha 90.00
_cell_angle_beta 112.92(3)
_cell_angle_gamma 90.00
_cell_formula_units_Z 4
_cell_length_a 9.4610(19)
_cell_length_b 18.630(4)
_cell_length_c 10.033(2)
_cell_measurement_temperature 100(2)
_cell_volume 1628.8(7)
_diffrn_ambient_temperature 100(2)
_exptl_crystal_density_diffrn 1.352
_cod_depositor_comments
;
The following automatic conversions were performed:
'_symmetry_cell_setting' value 'Monoclinic' changed to 'monoclinic'
according to '/home/saulius/struct/CIF-dictionaries/cif_core.dic'
dictionary named 'cif_core.dic' version 2.4.1 from 2010-06-29.

Automatic conversion script
Id: cif_fix_enum 1527 2010-12-29 10:47:43Z saulius 
;
_cod_original_sg_symbol_H-M 'P 21/n'
_cod_database_code 7101057

loop_
_symmetry_equiv_pos_as_xyz
'x, y, z'
'-x+1/2, y+1/2, -z+1/2'
'-x, -y, -z'
'x-1/2, -y-1/2, z-1/2'

loop_
_atom_site_label
_atom_site_type_symbol
_atom_site_fract_x
_atom_site_fract_y
_atom_site_fract_z
_atom_site_U_iso_or_equiv
_atom_site_adp_type
_atom_site_occupancy
_atom_site_symmetry_multiplicity
_atom_site_calc_flag
_atom_site_refinement_flags
_atom_site_disorder_assembly
_atom_site_disorder_group
C1 C 0.18437(18) -0.02394(8) 0.23274(17) 0.0156(3) Uani 1 1 d . . .
H1A H 0.0816 -0.0035 0.2178 0.019 Uiso 1 1 calc R . .
C2 C 0.2065(2) -0.02154(10) 0.08874(18) 0.0222(4) Uani 1 1 d . . .
H2A H 0.1943 -0.0700 0.0450 0.027 Uiso 1 1 calc R . .
H2B H 0.1312 0.0113 0.0193 0.027 Uiso 1 1 calc R . .
C3 C 0.3704(2) 0.00615(11) 0.1288(2) 0.0260(4) Uani 1 1 d . . .
H3A H 0.4464 -0.0330 0.1669 0.031 Uiso 1 1 calc R . .
H3B H 0.3829 0.0283 0.0444 0.031 Uiso 1 1 calc R . .
C4 C 0.3870(2) 0.06152(10) 0.24492(19) 0.0229(4) Uani 1 1 d . . .
H4A H 0.4962 0.0708 0.3061 0.028 Uiso 1 1 calc R . .
H4B H 0.3363 0.1073 0.2022 0.028 Uiso 1 1 calc R . .
C5 C 0.19818(19) -0.09951(8) 0.29876(18) 0.0180(3) Uani 1 1 d . . .
H5 H 0.2189 -0.0948 0.4040 0.022 Uiso 1 1 calc R . .
C6 C 0.04863(19) -0.13991(8) 0.22480(17) 0.0176(3) Uani 1 1 d . . .
C7 C -0.0838(2) -0.11756(9) 0.24313(19) 0.0221(4) Uani 1 1 d . . .
H7 H -0.0784 -0.0777 0.3039 0.026 Uiso 1 1 calc R . .
C8 C -0.2224(2) -0.15244(9) 0.1745(2) 0.0246(4) Uani 1 1 d . . .
H8 H -0.3111 -0.1364 0.1881 0.030 Uiso 1 1 calc R . .
C9 C -0.2319(2) -0.21111(9) 0.08541(19) 0.0231(4) Uani 1 1 d . . .
H9 H -0.3269 -0.2351 0.0377 0.028 Uiso 1 1 calc R . .
C10 C -0.1017(2) -0.23401(9) 0.0672(2) 0.0241(4) Uani 1 1 d . . .
H10 H -0.1073 -0.2742 0.0069 0.029 Uiso 1 1 calc R . .
C11 C 0.03779(19) -0.19871(9) 0.13636(19) 0.0212(4) Uani 1 1 d . . .
H11 H 0.1264 -0.2151 0.1229 0.025 Uiso 1 1 calc R . .
C12 C 0.09072(18) 0.11575(8) 0.35311(17) 0.0146(3) Uani 1 1 d . . .
C13 C 0.08296(19) 0.17859(8) 0.27476(18) 0.0182(3) Uani 1 1 d . . .
H13 H 0.1741 0.2014 0.2779 0.022 Uiso 1 1 calc R . .
C14 C -0.0595(2) 0.20724(9) 0.19239(18) 0.0195(3) Uani 1 1 d . . .
H14 H -0.0651 0.2509 0.1415 0.023 Uiso 1 1 calc R . .
C15 C -0.19483(19) 0.17366(9) 0.18227(18) 0.0186(3) Uani 1 1 d . . .
C16 C -0.18439(19) 0.11204(9) 0.26418(18) 0.0190(3) Uani 1 1 d . . .
H16 H -0.2755 0.0894 0.2612 0.023 Uiso 1 1 calc R . .
C17 C -0.04318(18) 0.08331(8) 0.34980(18) 0.0167(3) Uani 1 1 d . . .
H17 H -0.0376 0.0416 0.4061 0.020 Uiso 1 1 calc R . .
C18 C -0.3495(2) 0.20174(10) 0.0830(2) 0.0270(4) Uani 1 1 d . . .
H18A H -0.3783 0.1801 -0.0130 0.041 Uiso 1 1 calc R . .
H18B H -0.3445 0.2540 0.0752 0.041 Uiso 1 1 calc R . .
H18C H -0.4263 0.1893 0.1224 0.041 Uiso 1 1 calc R . .
N1 N 0.30719(15) 0.02550(7) 0.32839(14) 0.0155(3) Uani 1 1 d . . .
O1 O 0.31962(14) -0.13904(6) 0.28396(14) 0.0241(3) Uani 1 1 d . . .
H1 H 0.4038 -0.1255 0.3470 0.036 Uiso 1 1 calc R . .
O2 O 0.24613(13) 0.02336(6) 0.54667(12) 0.0180(2) Uani 1 1 d . . .
O3 O 0.38638(13) 0.12644(6) 0.49996(13) 0.0207(3) Uani 1 1 d . . .
S1 S 0.26800(4) 0.07262(2) 0.44655(4) 0.01399(11) Uani 1 1 d . . .

loop_
_atom_site_aniso_label
_atom_site_aniso_U_11
_atom_site_aniso_U_22
_atom_site_aniso_U_33
_atom_site_aniso_U_23
_atom_site_aniso_U_13
_atom_site_aniso_U_12
C1 0.0127(7) 0.0182(8) 0.0138(7) -0.0013(6) 0.0030(6) 0.0013(6)
C2 0.0229(9) 0.0287(9) 0.0148(8) 0.0012(7) 0.0071(7) 0.0039(7)
C3 0.0228(9) 0.0371(10) 0.0225(9) 0.0038(7) 0.0137(7) 0.0046(7)
C4 0.0187(8) 0.0291(9) 0.0254(9) 0.0035(7) 0.0135(7) -0.0021(7)
C5 0.0180(8) 0.0172(8) 0.0156(8) -0.0006(6) 0.0030(6) 0.0017(6)
C6 0.0205(8) 0.0159(7) 0.0152(8) 0.0022(6) 0.0056(6) 0.0013(6)
C7 0.0281(9) 0.0172(8) 0.0251(9) -0.0025(6) 0.0150(7) -0.0006(7)
C8 0.0232(9) 0.0224(8) 0.0338(10) 0.0022(7) 0.0172(8) 0.0018(7)
C9 0.0192(8) 0.0223(8) 0.0257(9) 0.0028(7) 0.0064(7) -0.0016(6)
C10 0.0234(9) 0.0223(9) 0.0244(9) -0.0061(7) 0.0068(7) -0.0009(7)
C11 0.0174(8) 0.0217(8) 0.0229(9) -0.0034(7) 0.0060(7) 0.0033(6)
C12 0.0133(7) 0.0150(7) 0.0142(7) -0.0013(6) 0.0039(6) 0.0016(6)
C13 0.0176(8) 0.0154(7) 0.0212(8) -0.0007(6) 0.0073(7) -0.0025(6)
C14 0.0245(9) 0.0145(7) 0.0190(8) 0.0024(6) 0.0078(7) 0.0016(6)
C15 0.0177(8) 0.0199(8) 0.0167(8) -0.0012(6) 0.0049(7) 0.0042(6)
C16 0.0143(8) 0.0214(8) 0.0221(8) -0.0007(6) 0.0080(7) -0.0003(6)
C17 0.0174(8) 0.0151(7) 0.0190(8) 0.0005(6) 0.0085(6) 0.0005(6)
C18 0.0198(9) 0.0294(9) 0.0274(10) 0.0048(7) 0.0043(7) 0.0062(7)
N1 0.0131(6) 0.0181(7) 0.0170(7) -0.0001(5) 0.0078(5) -0.0007(5)
O1 0.0146(6) 0.0204(6) 0.0293(7) -0.0045(5) -0.0001(5) 0.0040(5)
O2 0.0181(6) 0.0196(6) 0.0163(6) 0.0022(4) 0.0068(5) 0.0024(4)
O3 0.0145(6) 0.0190(6) 0.0237(6) -0.0012(5) 0.0023(5) -0.0026(4)
S1 0.01162(19) 0.01437(19) 0.0147(2) -0.00013(14) 0.00370(14) -0.00032(13)

loop_
_geom_bond_atom_site_label_1
_geom_bond_atom_site_label_2
_geom_bond_distance
_geom_bond_site_symmetry_2
_geom_bond_publ_flag
C1 N1 1.500(2) . ?
C1 C2 1.539(2) . ?
C1 C5 1.540(2) . ?
C1 H1A 1.0000 . ?
C2 C3 1.532(3) . ?
C2 H2A 0.9900 . ?
C2 H2B 0.9900 . ?
C3 C4 1.518(3) . ?
C3 H3A 0.9900 . ?
C3 H3B 0.9900 . ?
C4 N1 1.488(2) . ?
C4 H4A 0.9900 . ?
C4 H4B 0.9900 . ?
C5 O1 1.420(2) . ?
C5 C6 1.517(2) . ?
C5 H5 1.0000 . ?
C6 C11 1.388(2) . ?
C6 C7 1.398(2) . ?
C7 C8 1.383(3) . ?
C7 H7 0.9500 . ?
C8 C9 1.392(3) . ?
C8 H8 0.9500 . ?
C9 C10 1.382(2) . ?
C9 H9 0.9500 . ?
C10 C11 1.394(2) . ?
C10 H10 0.9500 . ?
C11 H11 0.9500 . ?
C12 C17 1.392(2) . ?
C12 C13 1.396(2) . ?
C12 S1 1.7644(16) . ?
C13 C14 1.385(2) . ?
C13 H13 0.9500 . ?
C14 C15 1.392(2) . ?
C14 H14 0.9500 . ?
C15 C16 1.393(2) . ?
C15 C18 1.507(2) . ?
C16 C17 1.384(2) . ?
C16 H16 0.9500 . ?
C17 H17 0.9500 . ?
C18 H18A 0.9800 . ?
C18 H18B 0.9800 . ?
C18 H18C 0.9800 . ?
N1 S1 1.6298(14) . ?
O1 H1 0.8400 . ?
O2 S1 1.4338(12) . ?
O3 S1 1.4419(12) . ?
